data_4322828
loop_
_publ_author_name
'Jos\'e M. Dom\'inguez-Vera'
'Fernando C\'amara'
'Jos\'e M. Moreno'
'Enrique Colacio'
'Helen Stoeckli-Evans'

_publ_contact_author
;
    J.M. Moreno
    Departamento de Qu\'imica Inorg\'anica.
    Facultad de Ciencias.
    Universidad de Granada
    18071-Granada
    SPAIN
;
_publ_contact_author_email jmoreno@goliat.ugr.es
_publ_contact_author_fax 34-58-243322
_publ_contact_author_phone 34-58-243236
_publ_section_title
;
 A New Mononuclear Copper(II) Complex Containing Two Imidazolyl Moieties
 as Precursor of Self-Assembled and NiIICuIINiII Heterobimetallic
 Complexes
;
_journal_name_full 'Inorganic Chemistry'
_journal_page_first 3046
_journal_page_last 3050
_journal_paper_doi 10.1021/ic971055d
_journal_volume 37
_journal_year 1998
_chemical_compound_source synthesis
_chemical_formula_sum 'C11 H11 Cu N6'
_chemical_formula_weight 290.82
_chemical_name_systematic
;
 ?
;
_space_group_IT_number 61
_symmetry_cell_setting orthorhombic
_symmetry_space_group_name_Hall '-P 2ac 2ab'
_symmetry_space_group_name_H-M 'P b c a'
_atom_sites_solution_hydrogens geom
_atom_sites_solution_primary direct
_atom_sites_solution_secondary difmap
_audit_creation_method SHELXL
_cell_angle_alpha 90.00
_cell_angle_beta 90.00
_cell_angle_gamma 90.00
_cell_formula_units_Z 8
_cell_length_a 18.132(12)
_cell_length_b 14.927(6)
_cell_length_c 8.629(4)
_cell_measurement_reflns_used 18
_cell_measurement_temperature 293(2)
_cell_measurement_theta_max 13.25
_cell_measurement_theta_min 7.6
_cell_volume 2335(2)
_computing_cell_refinement 'STADI4 (Stoe & Cie GmbH, Darmstadt, 1996)'
_computing_data_collection 'STADI4 (Stoe & Cie GmbH, Darmstadt, 1996)'
_computing_data_reduction 'X-RED (Stoe & Cie GmbH, Darmstadt, 1996)'
_computing_molecular_graphics 'PLATON/PLUTON (Spek, 1993)'
_computing_publication_material 'SHELXL-93 (Sheldrick, 1993)'
_computing_structure_refinement 'SHELXL-93 (Sheldrick, 1993)'
_computing_structure_solution 'SHELXS-86 (Sheldrick, 1990)'
_diffrn_ambient_temperature 293(2)
_diffrn_measurement_device 'Stoe AED2 4-circle diffractometer'
_diffrn_measurement_method 2\Q/\w
_diffrn_radiation_monochromator graphite
_diffrn_radiation_source 'fine-focus sealed tube'
_diffrn_radiation_type MoK\a
_diffrn_radiation_wavelength 0.71073
_diffrn_reflns_av_R_equivalents 0.0000
_diffrn_reflns_av_sigmaI/netI 0.0935
_diffrn_reflns_limit_h_max 0
_diffrn_reflns_limit_h_min -21
_diffrn_reflns_limit_k_max 18
_diffrn_reflns_limit_k_min 0
_diffrn_reflns_limit_l_max 10
_diffrn_reflns_limit_l_min 0
_diffrn_reflns_number 1528
_diffrn_reflns_theta_max 22.50
_diffrn_reflns_theta_min 2.25
_diffrn_standards_decay_% 4.5
_diffrn_standards_interval_time 60
_diffrn_standards_number 2
_exptl_absorpt_coefficient_mu 1.786
_exptl_absorpt_correction_T_max 1.000
_exptl_absorpt_correction_T_min 0.635
_exptl_absorpt_correction_type 'empirical - DIFABS'
_exptl_crystal_colour green
_exptl_crystal_density_diffrn 1.654
_exptl_crystal_density_meas ?
_exptl_crystal_description plate
_exptl_crystal_F_000 1184
_exptl_crystal_size_max 0.29
_exptl_crystal_size_mid 0.29
_exptl_crystal_size_min 0.04
_refine_diff_density_max 0.696
_refine_diff_density_min -0.521
_refine_diff_density_rms 0.137
_refine_ls_extinction_coef 0.00015(6)
_refine_ls_extinction_expression Fc^*^=3DkFc[1+0.001xFc^2^\l^3^/sin(2\q)]^-1/4^
_refine_ls_extinction_method SHELXL
_refine_ls_goodness_of_fit_all 1.169
_refine_ls_goodness_of_fit_obs 1.345
_refine_ls_hydrogen_treatment 'riding atoms'
_refine_ls_matrix_type full
_refine_ls_number_parameters 159
_refine_ls_number_reflns 1528
_refine_ls_number_restraints 0
_refine_ls_restrained_S_all 1.169
_refine_ls_restrained_S_obs 1.345
_refine_ls_R_factor_all 0.1586
_refine_ls_R_factor_obs 0.0836
_refine_ls_shift/esd_max 0.000
_refine_ls_shift/esd_mean 0.000
_refine_ls_structure_factor_coef Fsqd
_refine_ls_weighting_details 'w=1/[\s^2^(Fo^2^)+(0.0000P)^2^+23.4040P] where P=(Fo^2^+2Fc^2^)/3'
_refine_ls_weighting_scheme calc
_refine_ls_wR_factor_all 0.1433
_refine_ls_wR_factor_obs 0.1244
_reflns_number_observed 936
_reflns_number_total 1528
_reflns_observed_criterion >2sigma(I)
_cod_data_source_file ic971055d_1.cif
_cod_data_source_block complex2
_cod_depositor_comments
;
The following automatic conversions were performed:

'_exptl_crystal_density_meas' value 'none' was changed to '?' - the
value is perceived as not measured.

Automatic conversion script
Id: cif_fix_values 3008 2015-01-20 13:52:24Z robertas 

The following automatic conversions were performed:

'_refine_ls_weighting_scheme' value 'calc
w=1/[\s^2^(Fo^2^)+(0.0000P)^2^+23.4040P] where P=(Fo^2^+2Fc^2^)/3'
was changed to 'calc'. New tag '_refine_ls_weighting_details' was
created. The value of the new tag was set to
'w=1/[\s^2^(Fo^2^)+(0.0000P)^2^+23.4040P] where P=(Fo^2^+2Fc^2^)/3'.

Automatic conversion script
Id: cif_fix_values 3143 2015-03-26 13:38:13Z robertas 
;
_cod_original_cell_volume 2335.5(21)
_cod_database_code 4322828

loop_
_symmetry_equiv_pos_as_xyz
'x, y, z'
'-x+1/2, y+1/2, z'
'x, -y+1/2, z+1/2'
'-x+1/2, -y, z+1/2'
'-x, -y, -z'
'x-1/2, -y-1/2, -z'
'-x, y-1/2, -z-1/2'
'x-1/2, y, -z-1/2'

loop_
_atom_site_aniso_label
_atom_site_aniso_U_11
_atom_site_aniso_U_22
_atom_site_aniso_U_33
_atom_site_aniso_U_23
_atom_site_aniso_U_13
_atom_site_aniso_U_12
Cu1 0.0321(7) 0.0312(7) 0.0333(7) -0.0035(8) 0.0008(9) 0.0008(8)
N1 0.033(6) 0.035(6) 0.036(6) -0.001(5) -0.001(5) 0.005(5)
N2 0.040(6) 0.032(6) 0.029(6) -0.011(5) 0.003(5) 0.001(5)
N3 0.031(5) 0.042(6) 0.032(6) 0.003(5) 0.003(5) -0.003(5)
N4 0.035(5) 0.037(6) 0.029(6) -0.007(5) 0.009(6) 0.002(6)
N5 0.050(7) 0.031(6) 0.055(8) 0.002(5) -0.011(6) -0.004(5)
N6 0.041(7) 0.035(6) 0.021(5) 0.009(5) 0.003(6) -0.002(5)
C1 0.034(7) 0.042(7) 0.052(10) -0.004(8) -0.007(7) 0.011(7)
C2 0.036(8) 0.046(8) 0.047(9) -0.010(7) 0.008(7) 0.000(7)
C3 0.027(6) 0.023(6) 0.038(7) -0.001(6) 0.006(7) 0.002(7)
C5 0.023(6) 0.042(7) 0.047(8) 0.008(6) -0.015(7) -0.010(6)
C6 0.040(8) 0.040(8) 0.042(9) 0.018(7) 0.008(7) 0.009(7)
C7 0.028(7) 0.053(8) 0.047(8) -0.012(8) -0.003(7) -0.001(7)
C8 0.052(8) 0.030(7) 0.032(7) -0.003(6) 0.001(6) 0.007(7)
C9 0.038(7) 0.043(7) 0.021(8) -0.004(6) -0.003(6) -0.006(7)
C10 0.043(7) 0.033(8) 0.044(7) 0.021(7) -0.009(8) -0.011(6)
C11 0.030(7) 0.059(9) 0.030(8) 0.008(7) 0.005(7) -0.010(7)

loop_
_atom_site_label
_atom_site_type_symbol
_atom_site_fract_x
_atom_site_fract_y
_atom_site_fract_z
_atom_site_U_iso_or_equiv
_atom_site_thermal_displace_type
_atom_site_occupancy
_atom_site_calc_flag
_atom_site_refinement_flags
_atom_site_disorder_group
Cu1 Cu 0.27996(8) 0.38933(9) 0.1733(2) 0.0322(4) Uani 1 d . .
N1 N 0.3300(5) 0.2911(6) 0.0559(11) 0.035(3) Uani 1 d . .
N2 N 0.3118(5) 0.1734(6) -0.1040(10) 0.033(3) Uani 1 d . .
N3 N 0.1880(5) 0.3273(6) 0.0864(11) 0.035(3) Uani 1 d . .
N4 N 0.2187(6) 0.4953(6) 0.2288(10) 0.033(2) Uani 1 d . .
N5 N 0.3818(6) 0.6307(6) 0.2062(12) 0.045(3) Uani 1 d . .
N6 N 0.3597(5) 0.4830(6) 0.1673(12) 0.032(2) Uani 1 d . .
C1 C 0.3964(7) 0.2540(9) 0.0290(15) 0.043(3) Uani 1 d . .
H1 H 0.4415(7) 0.2724(9) 0.0690(15) 0.051 Uiso 1 calc R .
C2 C 0.3837(7) 0.1818(8) -0.0715(15) 0.043(3) Uani 1 d . .
H2 H 0.4204(7) 0.1447(8) -0.1106(15) 0.051 Uiso 1 calc R .
C3 C 0.2815(6) 0.2400(7) -0.0236(12) 0.029(3) Uani 1 d . .
C4 C 0.2038(6) 0.2624(8) -0.0075(14) 0.034(3) Uiso 1 d . .
H4 H 0.1674(6) 0.2318(8) -0.0619(14) 0.041 Uiso 1 calc R .
C5 C 0.1108(6) 0.3514(7) 0.1067(15) 0.038(3) Uani 1 d . .
H5A H 0.0925(6) 0.3247(7) 0.2017(15) 0.045 Uiso 1 calc R .
H5B H 0.0823(6) 0.3271(7) 0.0213(15) 0.045 Uiso 1 calc R .
C6 C 0.0994(7) 0.4525(8) 0.1135(14) 0.041(4) Uani 1 d . .
H6 H 0.0717(7) 0.4837(8) 0.0407(14) 0.049 Uiso 1 calc R .
C7 C 0.1378(6) 0.4982(8) 0.2512(16) 0.043(3) Uani 1 d . .
H7A H 0.1215(6) 0.5599(8) 0.2590(16) 0.051 Uiso 1 calc R .
H7B H 0.1248(6) 0.4677(8) 0.3467(16) 0.051 Uiso 1 calc R .
C8 C 0.2547(7) 0.5679(8) 0.2328(13) 0.038(3) Uani 1 d . .
H8 H 0.2313(7) 0.6219(8) 0.2544(13) 0.046 Uiso 1 calc R .
C9 C 0.3327(6) 0.5648(8) 0.2032(13) 0.034(3) Uani 1 d . .
C10 C 0.4459(7) 0.5870(7) 0.1760(15) 0.040(3) Uani 1 d . .
H10 H 0.4921(7) 0.6138(7) 0.1733(15) 0.048 Uiso 1 calc R .
C11 C 0.4329(6) 0.4982(9) 0.1503(14) 0.040(3) Uani 1 d . .
H11 H 0.4682(6) 0.4554(9) 0.1254(14) 0.047 Uiso 1 calc R .

loop_
_atom_type_symbol
_atom_type_description
_atom_type_scat_dispersion_real
_atom_type_scat_dispersion_imag
_atom_type_scat_source
C C 0.0020 0.0020 'International Tables Vol C Tables 4.2.6.8 and 6.1.1.4'
H H 0.0000 0.0000 'International Tables Vol C Tables 4.2.6.8 and 6.1.1.4'
N N 0.0040 0.0030 'International Tables Vol C Tables 4.2.6.8 and 6.1.1.4'
Cu Cu 0.2630 1.2660 'International Tables Vol C Tables 4.2.6.8 and 6.1.1.4'

loop_
_geom_angle_atom_site_label_1
_geom_angle_atom_site_label_2
_geom_angle_atom_site_label_3
_geom_angle
_geom_angle_site_symmetry_1
_geom_angle_site_symmetry_3
_geom_angle_publ_flag
N4 Cu1 N1 163.2(4) . . ?
N4 Cu1 N6 81.7(4) . . ?
N1 Cu1 N6 99.8(4) . . ?
N4 Cu1 N3 89.6(4) . . ?
N1 Cu1 N3 81.5(4) . . ?
N6 Cu1 N3 152.8(4) . . ?
C1 N1 C3 105.3(10) . . ?
C1 N1 Cu1 142.7(9) . . ?
C3 N1 Cu1 112.0(7) . . ?
C3 N2 C2 102.8(10) . . ?
C4 N3 C5 118.3(10) . . ?
C4 N3 Cu1 112.7(8) . . ?
C5 N3 Cu1 128.8(8) . . ?
C8 N4 C7 118.8(10) . . ?
C8 N4 Cu1 113.5(8) . . ?
C7 N4 Cu1 127.4(8) . . ?
C9 N5 C10 102.4(9) . . ?
C9 N6 C11 103.2(10) . . ?
C9 N6 Cu1 111.2(8) . . ?
C11 N6 Cu1 145.4(9) . . ?
N1 C1 C2 106.0(11) . . ?
N2 C2 C1 111.2(11) . . ?
N2 C3 N1 114.7(10) . . ?
N2 C3 C4 128.4(11) . . ?
N1 C3 C4 116.9(10) . . ?
N3 C4 C3 116.5(11) . . ?
N3 C5 C6 112.3(10) . . ?
C5 C6 C7 114.1(11) . . ?
N4 C7 C6 109.5(10) . . ?
N4 C8 C9 118.3(12) . . ?
N5 C9 N6 115.6(10) . . ?
N5 C9 C8 129.2(12) . . ?
N6 C9 C8 115.3(11) . . ?
N5 C10 C11 110.5(11) . . ?
N6 C11 C10 108.3(12) . . ?

loop_
_geom_bond_atom_site_label_1
_geom_bond_atom_site_label_2
_geom_bond_distance
_geom_bond_site_symmetry_2
_geom_bond_publ_flag
Cu1 N4 1.992(9) . ?
Cu1 N1 2.000(9) . ?
Cu1 N6 2.013(9) . ?
Cu1 N3 2.049(9) . ?
N1 C1 1.345(14) . ?
N1 C3 1.351(13) . ?
N2 C3 1.332(13) . ?
N2 C2 1.340(14) . ?
N3 C4 1.294(14) . ?
N3 C5 1.457(14) . ?
N4 C8 1.266(13) . ?
N4 C7 1.480(15) . ?
N5 C9 1.326(14) . ?
N5 C10 1.357(14) . ?
N6 C9 1.350(14) . ?
N6 C11 1.353(13) . ?
C1 C2 1.40(2) . ?
C3 C4 1.453(15) . ?
C5 C6 1.523(15) . ?
C6 C7 1.54(2) . ?
C8 C9 1.44(2) . ?
C10 C11 1.36(2) . ?

loop_
_geom_torsion_atom_site_label_1
_geom_torsion_atom_site_label_2
_geom_torsion_atom_site_label_3
_geom_torsion_atom_site_label_4
_geom_torsion
_geom_torsion_site_symmetry_1
_geom_torsion_site_symmetry_2
_geom_torsion_site_symmetry_3
_geom_torsion_site_symmetry_4
_geom_torsion_publ_flag
N4 Cu1 N1 C1 127.4(16) . . . . ?
N6 Cu1 N1 C1 33.7(15) . . . . ?
N3 Cu1 N1 C1 -173.8(15) . . . . ?
N4 Cu1 N1 C3 -55.3(17) . . . . ?
N6 Cu1 N1 C3 -149.0(8) . . . . ?
N3 Cu1 N1 C3 3.5(7) . . . . ?
N4 Cu1 N3 C4 160.8(8) . . . . ?
N1 Cu1 N3 C4 -4.9(8) . . . . ?
N6 Cu1 N3 C4 90.0(11) . . . . ?
N4 Cu1 N3 C5 -13.6(10) . . . . ?
N1 Cu1 N3 C5 -179.3(10) . . . . ?
N6 Cu1 N3 C5 -84.4(13) . . . . ?
N1 Cu1 N4 C8 -95.6(16) . . . . ?
N6 Cu1 N4 C8 0.8(9) . . . . ?
N3 Cu1 N4 C8 -153.4(9) . . . . ?
N1 Cu1 N4 C7 78.9(17) . . . . ?
N6 Cu1 N4 C7 175.3(10) . . . . ?
N3 Cu1 N4 C7 21.1(10) . . . . ?
N4 Cu1 N6 C9 0.5(8) . . . . ?
N1 Cu1 N6 C9 163.6(8) . . . . ?
N3 Cu1 N6 C9 73.1(12) . . . . ?
N4 Cu1 N6 C11 174.5(16) . . . . ?
N1 Cu1 N6 C11 -22.4(17) . . . . ?
N3 Cu1 N6 C11 -112.9(16) . . . . ?
C3 N1 C1 C2 1.5(13) . . . . ?
Cu1 N1 C1 C2 178.9(10) . . . . ?
C3 N2 C2 C1 0.0(14) . . . . ?
N1 C1 C2 N2 -1.0(15) . . . . ?
C2 N2 C3 N1 1.0(13) . . . . ?
C2 N2 C3 C4 -177.0(11) . . . . ?
C1 N1 C3 N2 -1.7(13) . . . . ?
Cu1 N1 C3 N2 -180.0(7) . . . . ?
C1 N1 C3 C4 176.6(10) . . . . ?
Cu1 N1 C3 C4 -1.7(12) . . . . ?
C5 N3 C4 C3 -179.6(10) . . . . ?
Cu1 N3 C4 C3 5.4(13) . . . . ?
N2 C3 C4 N3 175.4(11) . . . . ?
N1 C3 C4 N3 -2.6(16) . . . . ?
C4 N3 C5 C6 -139.0(11) . . . . ?
Cu1 N3 C5 C6 35.2(15) . . . . ?
N3 C5 C6 C7 -62.7(14) . . . . ?
C8 N4 C7 C6 125.0(11) . . . . ?
Cu1 N4 C7 C6 -49.2(14) . . . . ?
C5 C6 C7 N4 69.3(13) . . . . ?
C7 N4 C8 C9 -177.0(11) . . . . ?
Cu1 N4 C8 C9 -2.0(14) . . . . ?
C10 N5 C9 N6 -2.6(14) . . . . ?
C10 N5 C9 C8 177.4(13) . . . . ?
C11 N6 C9 N5 1.8(14) . . . . ?
Cu1 N6 C9 N5 178.3(8) . . . . ?
C11 N6 C9 C8 -178.2(11) . . . . ?
Cu1 N6 C9 C8 -1.7(13) . . . . ?
N4 C8 C9 N5 -177.5(12) . . . . ?
N4 C8 C9 N6 2.5(17) . . . . ?
C9 N5 C10 C11 2.4(14) . . . . ?
C9 N6 C11 C10 -0.2(14) . . . . ?
Cu1 N6 C11 C10 -174.4(11) . . . . ?
N5 C10 C11 N6 -1.4(16) . . . . ?
